data_7106035
loop_
_publ_author_name
'Shi-Yuan Zhang'
'Wei Shi'
'Yanhua Lan'
'Na Xu'
'Xiao-Qing Zhao'
'Annie K. Powell'
'Bin Zhao'
'Peng Cheng'
'Dai-Zheng Liao'
'Shi-Ping Yan'

_publ_section_title
;
 Observation of slow relaxation of the magnetization and hysteresis loop
 in an antiferromagnetic ordered phase of a 2D framework based on CoII
 magnetic chains
;
_journal_name_full Chem.Commun.
_journal_page_first 2859
_journal_paper_doi 10.1039/c0cc02322a
_journal_volume 47
_journal_year 2011
_chemical_formula_moiety 'C56 H42 Co5 N12 O18'
_chemical_formula_sum 'C56 H42 Co5 N12 O18'
_chemical_formula_weight 1465.67
_chemical_name_systematic
;
?
;
_space_group_IT_number 2
_symmetry_cell_setting triclinic
_symmetry_space_group_name_Hall '-P 1'
_symmetry_space_group_name_H-M 'P -1'
_atom_sites_solution_hydrogens geom
_atom_sites_solution_primary direct
_atom_sites_solution_secondary difmap
_audit_creation_method SHELXL-97
_cell_angle_alpha 112.80(3)
_cell_angle_beta 91.77(3)
_cell_angle_gamma 93.50(3)
_cell_formula_units_Z 1
_cell_length_a 7.4355(15)
_cell_length_b 13.304(3)
_cell_length_c 15.205(3)
_cell_measurement_temperature 113(2)
_cell_volume 1381.6(6)
_computing_cell_refinement Crystalclear
_computing_data_collection Crystalclear
_computing_data_reduction Crystalclear
_computing_molecular_graphics 'Bruker SHELXTL'
_computing_publication_material 'Bruker SHELXTL'
_computing_structure_refinement 'SHELXL-97 (Sheldrick, 1997)'
_computing_structure_solution 'SHELXS-97 (Sheldrick, 1990)'
_diffrn_ambient_temperature 113(2)
_diffrn_measured_fraction_theta_full 0.988
_diffrn_measured_fraction_theta_max 0.988
_diffrn_measurement_device_type 'Rigaku 007'
_diffrn_measurement_method '\w scans'
_diffrn_radiation_monochromator graphite
_diffrn_radiation_source 'rotating anode'
_diffrn_radiation_type MoK\a
_diffrn_radiation_wavelength 0.71073
_diffrn_reflns_av_R_equivalents 0.0646
_diffrn_reflns_av_sigmaI/netI 0.1099
_diffrn_reflns_limit_h_max 9
_diffrn_reflns_limit_h_min -8
_diffrn_reflns_limit_k_max 16
_diffrn_reflns_limit_k_min -15
_diffrn_reflns_limit_l_max 18
_diffrn_reflns_limit_l_min -18
_diffrn_reflns_number 11035
_diffrn_reflns_theta_full 26.00
_diffrn_reflns_theta_max 26.00
_diffrn_reflns_theta_min 2.61
_exptl_absorpt_coefficient_mu 1.559
_exptl_absorpt_correction_T_max 0.9846
_exptl_absorpt_correction_T_min 0.7456
_exptl_absorpt_correction_type multi-scan
_exptl_absorpt_process_details Crystalclear
_exptl_crystal_colour purple
_exptl_crystal_density_diffrn 1.762
_exptl_crystal_density_method 'not measured'
_exptl_crystal_description acicular
_exptl_crystal_F_000 741
_exptl_crystal_size_max 0.20
_exptl_crystal_size_mid 0.02
_exptl_crystal_size_min 0.01
_refine_diff_density_max 0.978
_refine_diff_density_min -1.229
_refine_diff_density_rms 0.150
_refine_ls_extinction_method none
_refine_ls_goodness_of_fit_ref 0.989
_refine_ls_hydrogen_treatment constr
_refine_ls_matrix_type full
_refine_ls_number_parameters 412
_refine_ls_number_reflns 5369
_refine_ls_number_restraints 12
_refine_ls_restrained_S_all 0.988
_refine_ls_R_factor_all 0.0793
_refine_ls_R_factor_gt 0.0519
_refine_ls_shift/su_max 0.001
_refine_ls_shift/su_mean 0.000
_refine_ls_structure_factor_coef Fsqd
_refine_ls_weighting_details 'calc w=1/[\s^2^(Fo^2^)+(0.0549P)^2^+0.0000P] where P=(Fo^2^+2Fc^2^)/3'
_refine_ls_weighting_scheme calc
_refine_ls_wR_factor_gt 0.1195
_refine_ls_wR_factor_ref 0.1364
_reflns_number_gt 3417
_reflns_number_total 5369
_reflns_threshold_expression >2sigma(I)
_cod_data_source_file C0CC02322A.TXT
_cod_data_source_block 1
_cod_depositor_comments
;
The following automatic conversions were performed:

'_symmetry_cell_setting' value 'Triclinic' changed to 'triclinic'
according to the built-in table from CIF Core dictionary named
'cif_core.dic' version 2.4.1 from
2010-06-29.

'_exptl_absorpt_correction_type' value 'Multi-scan'
changed to 'multi-scan' according to the built-in table from CIF Core
dictionary named 'cif_core.dic' version 2.4.1 from 2010-06-29.

Automatic conversion script
Id: cif_fix_values 1646 2011-03-28 12:23:43Z adriana 
;
_cod_original_cell_volume 1381.6(5)
_cod_original_sg_symbol_H-M P-1
_cod_database_code 7106035

loop_
_symmetry_equiv_pos_as_xyz
'x, y, z'
'-x, -y, -z'

loop_
_atom_site_label
_atom_site_type_symbol
_atom_site_fract_x
_atom_site_fract_y
_atom_site_fract_z
_atom_site_U_iso_or_equiv
_atom_site_adp_type
_atom_site_occupancy
_atom_site_symmetry_multiplicity
_atom_site_calc_flag
_atom_site_refinement_flags
_atom_site_disorder_assembly
_atom_site_disorder_group
Co1 Co 1.0000 0.5000 0.0000 0.0089(2) Uani 1 2 d S . .
Co2 Co 0.71645(8) 0.65148(5) 0.11761(4) 0.00917(17) Uani 1 1 d . . .
Co3 Co 0.34394(8) 0.63041(5) -0.08488(5) 0.00995(17) Uani 1 1 d . . .
O1 O 0.5743(4) 0.6941(2) 0.0196(2) 0.0107(7) Uani 1 1 d . . .
O2 O 0.5251(4) 0.7713(2) -0.0811(2) 0.0132(7) Uani 1 1 d . . .
O3 O 0.9390(4) 0.6666(2) 0.0375(2) 0.0122(7) Uani 1 1 d . . .
O4 O 1.1866(4) 0.7498(3) 0.0081(2) 0.0140(8) Uani 1 1 d . . .
O5 O 1.2600(4) 0.5141(2) -0.0360(2) 0.0095(7) Uani 1 1 d . . .
H5A H 1.3150 0.5431 0.0265 0.014 Uiso 1 1 d R . .
O6 O 1.1055(4) 0.3467(3) -0.2244(2) 0.0160(8) Uani 1 1 d . . .
O7 O 0.9057(4) 0.4628(2) -0.1391(2) 0.0102(7) Uani 1 1 d . . .
O8 O 0.5396(4) 0.3957(3) -0.1463(2) 0.0113(7) Uani 1 1 d . . .
O9 O 0.5146(4) 0.5384(2) -0.1888(2) 0.0134(7) Uani 1 1 d . . .
N1 N 0.6617(5) 0.8076(3) 0.2243(3) 0.0128(9) Uani 1 1 d . . .
N2 N 0.4828(5) 0.9125(3) 0.3244(3) 0.0160(9) Uani 1 1 d . . .
N3 N 0.6483(6) 0.9404(3) 0.3720(3) 0.0216(11) Uani 1 1 d . . .
N4 N 0.0585(5) 1.3882(3) 0.2958(3) 0.0120(9) Uani 1 1 d . . .
N5 N -0.1706(5) 1.3797(3) 0.2009(3) 0.0127(9) Uani 1 1 d . . .
N6 N -0.0830(6) 1.4132(4) 0.3538(3) 0.0228(11) Uani 1 1 d . . .
C1 C 0.4931(7) 0.8352(4) 0.2375(4) 0.0153(11) Uani 1 1 d . . .
H1 H 0.3944 0.8044 0.1916 0.018 Uiso 1 1 calc R . .
C2 C 0.7486(7) 0.8744(4) 0.3081(4) 0.0186(12) Uani 1 1 d . . .
H2 H 0.8746 0.8737 0.3201 0.022 Uiso 1 1 calc R . .
C3 C 0.3234(7) 0.9671(4) 0.3675(4) 0.0207(12) Uani 1 1 d . . .
H3A H 0.3297 0.9809 0.4364 0.025 Uiso 1 1 calc R . .
H3B H 0.2140 0.9177 0.3375 0.025 Uiso 1 1 calc R . .
C4 C 0.3062(6) 1.0745(4) 0.3563(3) 0.0133(11) Uani 1 1 d . . .
C5 C 0.4060(6) 1.1047(4) 0.2939(3) 0.0147(11) Uani 1 1 d . . .
H5 H 0.4895 1.0575 0.2559 0.018 Uiso 1 1 calc R . .
C6 C 0.3833(6) 1.2039(4) 0.2872(3) 0.0159(11) Uani 1 1 d . . .
H6 H 0.4519 1.2242 0.2441 0.019 Uiso 1 1 calc R . .
C7 C 0.2620(6) 1.2748(4) 0.3423(3) 0.0115(10) Uani 1 1 d U . .
C8 C 0.1641(6) 1.2457(4) 0.4061(4) 0.0157(11) Uani 1 1 d . . .
H8 H 0.0837 1.2941 0.4456 0.019 Uiso 1 1 calc R . .
C9 C 0.1844(6) 1.1449(4) 0.4120(4) 0.0177(11) Uani 1 1 d . . .
H9 H 0.1148 1.1239 0.4544 0.021 Uiso 1 1 calc R . .
C10 C 0.2407(6) 1.3840(4) 0.3350(4) 0.0177(12) Uani 1 1 d . . .
H10A H 0.2623 1.4434 0.3992 0.021 Uiso 1 1 calc R . .
H10B H 0.3320 1.3958 0.2932 0.021 Uiso 1 1 calc R . .
C11 C 0.0054(6) 1.3678(4) 0.2063(3) 0.0122(10) Uani 1 1 d . . .
H11 H 0.0810 1.3476 0.1539 0.015 Uiso 1 1 calc R . .
C12 C -0.2171(7) 1.4073(4) 0.2925(4) 0.0212(12) Uani 1 1 d . . .
H12 H -0.3369 1.4213 0.3111 0.025 Uiso 1 1 calc R . .
C13 C 0.6126(6) 0.7695(4) -0.0108(3) 0.0115(10) Uani 1 1 d . . .
C14 C 0.7526(6) 0.8628(4) 0.0417(3) 0.0109(10) Uani 1 1 d . . .
C15 C 0.6892(6) 0.9661(4) 0.0696(3) 0.0130(10) Uani 1 1 d . . .
H15 H 0.5660 0.9718 0.0550 0.016 Uiso 1 1 calc R . .
C16 C 0.7981(7) 1.0608(4) 0.1175(4) 0.0175(11) Uani 1 1 d . . .
H16 H 0.7496 1.1300 0.1369 0.021 Uiso 1 1 calc R . .
C17 C 0.9785(7) 1.0539(4) 0.1369(4) 0.0196(12) Uani 1 1 d . . .
H17 H 1.0553 1.1183 0.1701 0.023 Uiso 1 1 calc R . .
C18 C 1.0461(6) 0.9521(4) 0.1076(4) 0.0161(11) Uani 1 1 d . . .
H18 H 1.1713 0.9480 0.1190 0.019 Uiso 1 1 calc R . .
C19 C 0.9368(6) 0.8554(4) 0.0619(3) 0.0114(10) Uani 1 1 d . . .
C20 C 1.0278(6) 0.7506(4) 0.0330(3) 0.0083(10) Uani 1 1 d . . .
C21 C 0.5664(6) 0.4459(4) -0.2009(3) 0.0097(10) Uani 1 1 d . . .
C22 C 0.6487(6) 0.3832(4) -0.2940(3) 0.0109(10) Uani 1 1 d . . .
C23 C 0.5340(6) 0.3470(4) -0.3764(3) 0.0142(11) Uani 1 1 d . . .
H23 H 0.4132 0.3671 -0.3724 0.017 Uiso 1 1 calc R . .
C24 C 0.5942(6) 0.2822(4) -0.4636(3) 0.0153(11) Uani 1 1 d . . .
H24 H 0.5142 0.2577 -0.5190 0.018 Uiso 1 1 calc R . .
C25 C 0.7698(7) 0.2524(4) -0.4713(4) 0.0192(12) Uani 1 1 d . . .
H25 H 0.8105 0.2071 -0.5314 0.023 Uiso 1 1 calc R . .
C26 C 0.8860(7) 0.2898(4) -0.3896(3) 0.0162(11) Uani 1 1 d . . .
H26 H 1.0075 0.2709 -0.3950 0.019 Uiso 1 1 calc R . .
C27 C 0.8289(6) 0.3536(4) -0.3011(3) 0.0114(10) Uani 1 1 d . . .
C28 C 0.9566(6) 0.3907(4) -0.2148(3) 0.0118(10) Uani 1 1 d U . .

loop_
_atom_site_aniso_label
_atom_site_aniso_U_11
_atom_site_aniso_U_22
_atom_site_aniso_U_33
_atom_site_aniso_U_23
_atom_site_aniso_U_13
_atom_site_aniso_U_12
Co1 0.0071(5) 0.0064(4) 0.0144(5) 0.0054(4) 0.0017(4) -0.0003(3)
Co2 0.0074(3) 0.0068(3) 0.0150(3) 0.0061(3) 0.0018(3) 0.0001(2)
Co3 0.0082(3) 0.0068(3) 0.0172(4) 0.0074(3) 0.0009(3) -0.0002(3)
O1 0.0105(17) 0.0091(16) 0.0147(17) 0.0076(14) 0.0014(14) -0.0041(13)
O2 0.0100(17) 0.0101(17) 0.0202(18) 0.0078(14) -0.0036(15) -0.0053(13)
O3 0.0086(17) 0.0075(16) 0.0214(18) 0.0066(14) 0.0045(14) -0.0012(13)
O4 0.0048(17) 0.0102(16) 0.026(2) 0.0066(15) 0.0042(15) -0.0008(13)
O5 0.0135(17) 0.0052(15) 0.0122(17) 0.0058(13) 0.0010(14) 0.0008(13)
O6 0.0125(18) 0.0202(19) 0.0149(18) 0.0058(15) 0.0024(14) 0.0048(15)
O7 0.0102(17) 0.0070(16) 0.0141(17) 0.0049(14) 0.0016(14) -0.0001(13)
O8 0.0064(16) 0.0152(17) 0.0169(18) 0.0113(15) 0.0029(14) -0.0013(13)
O9 0.0153(18) 0.0080(17) 0.0181(18) 0.0061(14) 0.0028(14) 0.0020(14)
N1 0.014(2) 0.008(2) 0.019(2) 0.0076(17) 0.0025(18) 0.0028(17)
N2 0.021(2) 0.005(2) 0.022(2) 0.0048(18) 0.0062(19) 0.0020(17)
N3 0.020(2) 0.016(2) 0.025(3) 0.0049(19) -0.003(2) 0.0009(19)
N4 0.009(2) 0.012(2) 0.020(2) 0.0112(18) -0.0011(17) -0.0008(16)
N5 0.011(2) 0.011(2) 0.021(2) 0.0110(18) -0.0010(18) -0.0008(17)
N6 0.016(2) 0.033(3) 0.025(3) 0.018(2) 0.000(2) -0.002(2)
C1 0.019(3) 0.011(2) 0.018(3) 0.008(2) 0.004(2) 0.001(2)
C2 0.014(3) 0.011(3) 0.028(3) 0.003(2) 0.000(2) 0.005(2)
C3 0.023(3) 0.012(3) 0.032(3) 0.012(2) 0.010(2) 0.006(2)
C4 0.012(3) 0.008(2) 0.021(3) 0.007(2) 0.000(2) 0.0005(19)
C5 0.013(3) 0.013(2) 0.016(3) 0.002(2) 0.006(2) -0.003(2)
C6 0.014(3) 0.020(3) 0.017(3) 0.011(2) 0.002(2) -0.003(2)
C7 0.004(2) 0.015(2) 0.019(3) 0.010(2) -0.0064(19) -0.0039(18)
C8 0.015(3) 0.014(3) 0.021(3) 0.009(2) 0.002(2) 0.004(2)
C9 0.013(3) 0.019(3) 0.032(3) 0.019(2) 0.013(2) 0.006(2)
C10 0.016(3) 0.017(3) 0.029(3) 0.020(2) -0.006(2) -0.003(2)
C11 0.010(2) 0.009(2) 0.021(3) 0.010(2) -0.001(2) 0.0022(19)
C12 0.017(3) 0.025(3) 0.026(3) 0.017(2) 0.003(2) -0.002(2)
C13 0.009(2) 0.009(2) 0.019(3) 0.007(2) 0.004(2) 0.0008(19)
C14 0.009(2) 0.011(2) 0.014(2) 0.006(2) 0.000(2) -0.0072(19)
C15 0.008(2) 0.013(2) 0.021(3) 0.010(2) 0.003(2) -0.0004(19)
C16 0.023(3) 0.008(2) 0.023(3) 0.007(2) 0.004(2) 0.004(2)
C17 0.023(3) 0.007(2) 0.026(3) 0.004(2) -0.003(2) -0.005(2)
C18 0.007(2) 0.015(3) 0.027(3) 0.010(2) 0.003(2) -0.002(2)
C19 0.009(2) 0.006(2) 0.017(3) 0.003(2) 0.002(2) -0.0027(19)
C20 0.009(2) 0.011(2) 0.004(2) 0.0009(19) 0.0011(18) 0.0068(19)
C21 0.007(2) 0.012(2) 0.009(2) 0.0024(19) -0.0032(19) 0.0046(19)
C22 0.014(3) 0.006(2) 0.017(3) 0.0085(19) -0.002(2) -0.0005(19)
C23 0.010(2) 0.014(2) 0.019(3) 0.008(2) 0.001(2) -0.001(2)
C24 0.013(3) 0.015(3) 0.016(3) 0.005(2) 0.000(2) -0.002(2)
C25 0.022(3) 0.017(3) 0.019(3) 0.006(2) 0.005(2) 0.002(2)
C26 0.014(3) 0.014(3) 0.022(3) 0.009(2) 0.001(2) 0.000(2)
C27 0.012(2) 0.009(2) 0.015(3) 0.007(2) 0.001(2) -0.0046(19)
C28 0.010(2) 0.008(2) 0.022(3) 0.010(2) 0.005(2) -0.0020(19)

loop_
_atom_type_symbol
_atom_type_description
_atom_type_scat_dispersion_real
_atom_type_scat_dispersion_imag
_atom_type_scat_source
C C 0.0033 0.0016 'International Tables Vol C Tables 4.2.6.8 and 6.1.1.4'
H H 0.0000 0.0000 'International Tables Vol C Tables 4.2.6.8 and 6.1.1.4'
Co Co 0.3494 0.9721 'International Tables Vol C Tables 4.2.6.8 and 6.1.1.4'
N N 0.0061 0.0033 'International Tables Vol C Tables 4.2.6.8 and 6.1.1.4'
O O 0.0106 0.0060 'International Tables Vol C Tables 4.2.6.8 and 6.1.1.4'

loop_
_geom_angle_atom_site_label_1
_geom_angle_atom_site_label_2
_geom_angle_atom_site_label_3
_geom_angle
_geom_angle_site_symmetry_1
_geom_angle_site_symmetry_3
_geom_angle_publ_flag
O5 Co1 O5 179.998(2) . 2_765 ?
O5 Co1 O7 90.81(13) . . ?
O5 Co1 O7 89.19(13) 2_765 . ?
O5 Co1 O7 89.19(13) . 2_765 ?
O5 Co1 O7 90.81(13) 2_765 2_765 ?
O7 Co1 O7 180.0 . 2_765 ?
O5 Co1 O3 98.44(12) . . ?
O5 Co1 O3 81.56(12) 2_765 . ?
O7 Co1 O3 89.91(12) . . ?
O7 Co1 O3 90.09(12) 2_765 . ?
O5 Co1 O3 81.56(12) . 2_765 ?
O5 Co1 O3 98.44(12) 2_765 2_765 ?
O7 Co1 O3 90.09(12) . 2_765 ?
O7 Co1 O3 89.91(12) 2_765 2_765 ?
O3 Co1 O3 180.0 . 2_765 ?
O6 Co2 O1 163.38(13) 2_765 . ?
O6 Co2 O8 107.77(13) 2_765 2_665 ?
O1 Co2 O8 83.34(13) . 2_665 ?
O6 Co2 O5 92.91(12) 2_765 2_765 ?
O1 Co2 O5 100.20(12) . 2_765 ?
O8 Co2 O5 86.63(13) 2_665 2_765 ?
O6 Co2 O3 89.36(13) 2_765 . ?
O1 Co2 O3 82.74(13) . . ?
O8 Co2 O3 159.33(12) 2_665 . ?
O5 Co2 O3 80.89(12) 2_765 . ?
O6 Co2 N1 82.08(14) 2_765 . ?
O1 Co2 N1 87.22(14) . . ?
O8 Co2 N1 82.97(14) 2_665 . ?
O5 Co2 N1 166.46(15) 2_765 . ?
O3 Co2 N1 111.48(14) . . ?
O5 Co3 O9 98.76(13) 1_455 . ?
O5 Co3 N5 109.72(14) 1_455 2_575 ?
O9 Co3 N5 85.91(14) . 2_575 ?
O5 Co3 O4 93.77(13) 1_455 1_455 ?
O9 Co3 O4 167.44(13) . 1_455 ?
N5 Co3 O4 89.14(14) 2_575 1_455 ?
O5 Co3 O1 93.94(12) 1_455 . ?
O9 Co3 O1 90.21(12) . . ?
N5 Co3 O1 156.34(14) 2_575 . ?
O4 Co3 O1 89.71(12) 1_455 . ?
O5 Co3 O2 153.26(12) 1_455 . ?
O9 Co3 O2 83.64(12) . . ?
N5 Co3 O2 97.01(13) 2_575 . ?
O4 Co3 O2 85.52(12) 1_455 . ?
O1 Co3 O2 59.35(12) . . ?
C13 O1 Co2 129.7(3) . . ?
C13 O1 Co3 90.6(3) . . ?
Co2 O1 Co3 139.22(16) . . ?
C13 O2 Co3 89.9(3) . . ?
C20 O3 Co2 132.1(3) . . ?
C20 O3 Co1 132.8(3) . . ?
Co2 O3 Co1 93.26(13) . . ?
C20 O4 Co3 135.1(3) . 1_655 ?
Co3 O5 Co1 121.17(14) 1_655 . ?
Co3 O5 Co2 120.75(15) 1_655 2_765 ?
Co1 O5 Co2 97.59(13) . 2_765 ?
Co3 O5 H5A 101.3 1_655 . ?
Co1 O5 H5A 97.6 . . ?
Co2 O5 H5A 117.1 2_765 . ?
C28 O6 Co2 127.3(3) . 2_765 ?
C28 O7 Co1 127.9(3) . . ?
C21 O8 Co2 123.3(3) . 2_665 ?
C21 O9 Co3 127.1(3) . . ?
C1 N1 C2 102.3(4) . . ?
C1 N1 Co2 120.2(3) . . ?
C2 N1 Co2 133.0(3) . . ?
C1 N2 N3 110.7(4) . . ?
C1 N2 C3 127.9(4) . . ?
N3 N2 C3 121.4(4) . . ?
C2 N3 N2 101.1(4) . . ?
C11 N4 N6 111.0(4) . . ?
C11 N4 C10 128.4(4) . . ?
N6 N4 C10 120.5(4) . . ?
C11 N5 C12 103.1(4) . . ?
C11 N5 Co3 131.0(3) . 2_575 ?
C12 N5 Co3 125.8(3) . 2_575 ?
C12 N6 N4 101.6(4) . . ?
N1 C1 N2 109.9(4) . . ?
N1 C1 H1 125.0 . . ?
N2 C1 H1 125.0 . . ?
N3 C2 N1 116.0(4) . . ?
N3 C2 H2 122.0 . . ?
N1 C2 H2 122.0 . . ?
N2 C3 C4 113.0(4) . . ?
N2 C3 H3A 109.0 . . ?
C4 C3 H3A 109.0 . . ?
N2 C3 H3B 109.0 . . ?
C4 C3 H3B 109.0 . . ?
H3A C3 H3B 107.8 . . ?
C5 C4 C9 119.6(4) . . ?
C5 C4 C3 122.6(4) . . ?
C9 C4 C3 117.8(5) . . ?
C6 C5 C4 119.6(5) . . ?
C6 C5 H5 120.2 . . ?
C4 C5 H5 120.2 . . ?
C5 C6 C7 121.3(5) . . ?
C5 C6 H6 119.3 . . ?
C7 C6 H6 119.3 . . ?
C8 C7 C6 119.2(4) . . ?
C8 C7 C10 120.1(4) . . ?
C6 C7 C10 120.6(5) . . ?
C7 C8 C9 119.6(5) . . ?
C7 C8 H8 120.2 . . ?
C9 C8 H8 120.2 . . ?
C8 C9 C4 120.6(5) . . ?
C8 C9 H9 119.7 . . ?
C4 C9 H9 119.7 . . ?
N4 C10 C7 111.3(4) . . ?
N4 C10 H10A 109.4 . . ?
C7 C10 H10A 109.4 . . ?
N4 C10 H10B 109.4 . . ?
C7 C10 H10B 109.4 . . ?
H10A C10 H10B 108.0 . . ?
N4 C11 N5 109.5(4) . . ?
N4 C11 H11 125.3 . . ?
N5 C11 H11 125.3 . . ?
N6 C12 N5 114.8(5) . . ?
N6 C12 H12 122.6 . . ?
N5 C12 H12 122.6 . . ?
O2 C13 O1 119.9(4) . . ?
O2 C13 C14 118.5(4) . . ?
O1 C13 C14 121.4(4) . . ?
C15 C14 C19 118.3(4) . . ?
C15 C14 C13 114.5(4) . . ?
C19 C14 C13 127.2(4) . . ?
C16 C15 C14 122.6(4) . . ?
C16 C15 H15 118.7 . . ?
C14 C15 H15 118.7 . . ?
C15 C16 C17 119.3(4) . . ?
C15 C16 H16 120.4 . . ?
C17 C16 H16 120.4 . . ?
C16 C17 C18 119.3(4) . . ?
C16 C17 H17 120.4 . . ?
C18 C17 H17 120.4 . . ?
C17 C18 C19 122.2(4) . . ?
C17 C18 H18 118.9 . . ?
C19 C18 H18 118.9 . . ?
C18 C19 C14 118.3(4) . . ?
C18 C19 C20 116.8(4) . . ?
C14 C19 C20 124.8(4) . . ?
O4 C20 O3 123.4(4) . . ?
O4 C20 C19 118.6(4) . . ?
O3 C20 C19 117.9(4) . . ?
O9 C21 O8 125.8(4) . . ?
O9 C21 C22 117.4(4) . . ?
O8 C21 C22 116.5(4) . . ?
C23 C22 C27 119.2(4) . . ?
C23 C22 C21 116.7(4) . . ?
C27 C22 C21 124.0(4) . . ?
C24 C23 C22 120.6(4) . . ?
C24 C23 H23 119.7 . . ?
C22 C23 H23 119.7 . . ?
C23 C24 C25 120.8(4) . . ?
C23 C24 H24 119.6 . . ?
C25 C24 H24 119.6 . . ?
C24 C25 C26 118.9(5) . . ?
C24 C25 H25 120.5 . . ?
C26 C25 H25 120.5 . . ?
C27 C26 C25 121.6(5) . . ?
C27 C26 H26 119.2 . . ?
C25 C26 H26 119.2 . . ?
C26 C27 C22 118.9(4) . . ?
C26 C27 C28 120.1(4) . . ?
C22 C27 C28 121.0(4) . . ?
O7 C28 O6 126.3(4) . . ?
O7 C28 C27 116.9(4) . . ?
O6 C28 C27 116.8(4) . . ?

loop_
_geom_bond_atom_site_label_1
_geom_bond_atom_site_label_2
_geom_bond_distance
_geom_bond_site_symmetry_2
_geom_bond_publ_flag
Co1 O5 2.043(3) . ?
Co1 O5 2.043(3) 2_765 ?
Co1 O7 2.065(3) . ?
Co1 O7 2.065(3) 2_765 ?
Co1 O3 2.146(3) . ?
Co1 O3 2.146(3) 2_765 ?
Co2 O6 2.055(3) 2_765 ?
Co2 O1 2.071(3) . ?
Co2 O8 2.080(3) 2_665 ?
Co2 O5 2.089(3) 2_765 ?
Co2 O3 2.130(3) . ?
Co2 N1 2.155(4) . ?
Co3 O5 2.034(3) 1_455 ?
Co3 O9 2.102(3) . ?
Co3 N5 2.108(4) 2_575 ?
Co3 O4 2.117(3) 1_455 ?
Co3 O1 2.188(3) . ?
Co3 O2 2.222(3) . ?
O1 C13 1.278(5) . ?
O2 C13 1.244(5) . ?
O3 C20 1.289(6) . ?
O4 C20 1.250(5) . ?
O4 Co3 2.117(3) 1_655 ?
O5 Co3 2.035(3) 1_655 ?
O5 Co2 2.089(3) 2_765 ?
O5 H5A 0.9452 . ?
O6 C28 1.270(5) . ?
O6 Co2 2.055(3) 2_765 ?
O7 C28 1.266(5) . ?
O8 C21 1.264(6) . ?
O8 Co2 2.080(3) 2_665 ?
O9 C21 1.258(5) . ?
N1 C1 1.327(6) . ?
N1 C2 1.353(6) . ?
N2 C1 1.332(6) . ?
N2 N3 1.362(5) . ?
N2 C3 1.465(6) . ?
N3 C2 1.318(6) . ?
N4 C11 1.323(6) . ?
N4 N6 1.366(6) . ?
N4 C10 1.476(6) . ?
N5 C11 1.332(6) . ?
N5 C12 1.358(6) . ?
N5 Co3 2.108(4) 2_575 ?
N6 C12 1.321(6) . ?
C1 H1 0.9500 . ?
C2 H2 0.9500 . ?
C3 C4 1.517(6) . ?
C3 H3A 0.9900 . ?
C3 H3B 0.9900 . ?
C4 C5 1.383(7) . ?
C4 C9 1.396(6) . ?
C5 C6 1.383(7) . ?
C5 H5 0.9500 . ?
C6 C7 1.395(7) . ?
C6 H6 0.9500 . ?
C7 C8 1.386(7) . ?
C7 C10 1.516(6) . ?
C8 C9 1.395(7) . ?
C8 H8 0.9500 . ?
C9 H9 0.9500 . ?
C10 H10A 0.9900 . ?
C10 H10B 0.9900 . ?
C11 H11 0.9500 . ?
C12 H12 0.9500 . ?
C13 C14 1.511(6) . ?
C14 C15 1.390(6) . ?
C14 C19 1.412(6) . ?
C15 C16 1.378(6) . ?
C15 H15 0.9500 . ?
C16 C17 1.381(7) . ?
C16 H16 0.9500 . ?
C17 C18 1.383(6) . ?
C17 H17 0.9500 . ?
C18 C19 1.394(6) . ?
C18 H18 0.9500 . ?
C19 C20 1.500(6) . ?
C21 C22 1.509(6) . ?
C22 C23 1.395(6) . ?
C22 C27 1.415(6) . ?
C23 C24 1.378(7) . ?
C23 H23 0.9500 . ?
C24 C25 1.383(7) . ?
C24 H24 0.9500 . ?
C25 C26 1.392(7) . ?
C25 H25 0.9500 . ?
C26 C27 1.381(7) . ?
C26 H26 0.9500 . ?
C27 C28 1.494(6) . ?

loop_
_geom_torsion_atom_site_label_1
_geom_torsion_atom_site_label_2
_geom_torsion_atom_site_label_3
_geom_torsion_atom_site_label_4
_geom_torsion
_geom_torsion_site_symmetry_1
_geom_torsion_site_symmetry_2
_geom_torsion_site_symmetry_3
_geom_torsion_site_symmetry_4
_geom_torsion_publ_flag
O6 Co2 O1 C13 16.7(7) 2_765 . . . ?
O8 Co2 O1 C13 149.8(4) 2_665 . . . ?
O5 Co2 O1 C13 -124.9(4) 2_765 . . . ?
O3 Co2 O1 C13 -45.5(4) . . . . ?
N1 Co2 O1 C13 66.5(4) . . . . ?
O6 Co2 O1 Co3 -174.3(3) 2_765 . . . ?
O8 Co2 O1 Co3 -41.2(2) 2_665 . . . ?
O5 Co2 O1 Co3 44.2(3) 2_765 . . . ?
O3 Co2 O1 Co3 123.5(2) . . . . ?
N1 Co2 O1 Co3 -124.4(3) . . . . ?
O5 Co3 O1 C13 -176.2(3) 1_455 . . . ?
O9 Co3 O1 C13 85.0(3) . . . . ?
N5 Co3 O1 C13 4.8(5) 2_575 . . . ?
O4 Co3 O1 C13 -82.4(3) 1_455 . . . ?
O2 Co3 O1 C13 2.5(3) . . . . ?
O5 Co3 O1 Co2 12.2(2) 1_455 . . . ?
O9 Co3 O1 Co2 -86.5(2) . . . . ?
N5 Co3 O1 Co2 -166.8(3) 2_575 . . . ?
O4 Co3 O1 Co2 106.0(2) 1_455 . . . ?
O2 Co3 O1 Co2 -169.0(3) . . . . ?
O5 Co3 O2 C13 0.2(4) 1_455 . . . ?
O9 Co3 O2 C13 -96.7(3) . . . . ?
N5 Co3 O2 C13 178.3(3) 2_575 . . . ?
O4 Co3 O2 C13 89.7(3) 1_455 . . . ?
O1 Co3 O2 C13 -2.6(3) . . . . ?
O6 Co2 O3 C20 -91.5(4) 2_765 . . . ?
O1 Co2 O3 C20 73.8(4) . . . . ?
O8 Co2 O3 C20 121.8(4) 2_665 . . . ?
O5 Co2 O3 C20 175.4(4) 2_765 . . . ?
N1 Co2 O3 C20 -10.3(4) . . . . ?
O6 Co2 O3 Co1 74.20(13) 2_765 . . . ?
O1 Co2 O3 Co1 -120.46(13) . . . . ?
O8 Co2 O3 Co1 -72.4(4) 2_665 . . . ?
O5 Co2 O3 Co1 -18.85(11) 2_765 . . . ?
N1 Co2 O3 Co1 155.43(13) . . . . ?
O5 Co1 O3 C20 4.8(4) . . . . ?
O5 Co1 O3 C20 -175.2(4) 2_765 . . . ?
O7 Co1 O3 C20 -86.0(4) . . . . ?
O7 Co1 O3 C20 94.0(4) 2_765 . . . ?
O3 Co1 O3 C20 -25(13) 2_765 . . . ?
O5 Co1 O3 Co2 -160.74(12) . . . . ?
O5 Co1 O3 Co2 19.26(12) 2_765 . . . ?
O7 Co1 O3 Co2 108.45(13) . . . . ?
O7 Co1 O3 Co2 -71.55(13) 2_765 . . . ?
O3 Co1 O3 Co2 169(13) 2_765 . . . ?
O5 Co1 O5 Co3 -152(10) 2_765 . . 1_655 ?
O7 Co1 O5 Co3 62.95(17) . . . 1_655 ?
O7 Co1 O5 Co3 -117.05(17) 2_765 . . 1_655 ?
O3 Co1 O5 Co3 -27.08(18) . . . 1_655 ?
O3 Co1 O5 Co3 152.92(18) 2_765 . . 1_655 ?
O5 Co1 O5 Co2 74(10) 2_765 . . 2_765 ?
O7 Co1 O5 Co2 -70.17(13) . . . 2_765 ?
O7 Co1 O5 Co2 109.83(13) 2_765 . . 2_765 ?
O3 Co1 O5 Co2 -160.20(12) . . . 2_765 ?
O3 Co1 O5 Co2 19.80(12) 2_765 . . 2_765 ?
O5 Co1 O7 C28 51.6(4) . . . . ?
O5 Co1 O7 C28 -128.4(4) 2_765 . . . ?
O7 Co1 O7 C28 153(100) 2_765 . . . ?
O3 Co1 O7 C28 150.0(4) . . . . ?
O3 Co1 O7 C28 -30.0(4) 2_765 . . . ?
O5 Co3 O9 C21 -10.5(3) 1_455 . . . ?
N5 Co3 O9 C21 -119.8(3) 2_575 . . . ?
O4 Co3 O9 C21 173.1(5) 1_455 . . . ?
O1 Co3 O9 C21 83.5(3) . . . . ?
O2 Co3 O9 C21 142.6(3) . . . . ?
O6 Co2 N1 C1 -137.5(4) 2_765 . . . ?
O1 Co2 N1 C1 55.2(4) . . . . ?
O8 Co2 N1 C1 -28.4(4) 2_665 . . . ?
O5 Co2 N1 C1 -68.5(7) 2_765 . . . ?
O3 Co2 N1 C1 136.3(4) . . . . ?
O6 Co2 N1 C2 13.9(5) 2_765 . . . ?
O1 Co2 N1 C2 -153.4(5) . . . . ?
O8 Co2 N1 C2 123.0(5) 2_665 . . . ?
O5 Co2 N1 C2 82.9(7) 2_765 . . . ?
O3 Co2 N1 C2 -72.3(5) . . . . ?
C1 N2 N3 C2 -0.7(6) . . . . ?
C3 N2 N3 C2 -178.9(4) . . . . ?
C11 N4 N6 C12 -0.9(5) . . . . ?
C10 N4 N6 C12 -179.4(4) . . . . ?
C2 N1 C1 N2 -0.8(5) . . . . ?
Co2 N1 C1 N2 158.2(3) . . . . ?
N3 N2 C1 N1 1.0(6) . . . . ?
C3 N2 C1 N1 179.0(4) . . . . ?
N2 N3 C2 N1 0.2(6) . . . . ?
C1 N1 C2 N3 0.4(6) . . . . ?
Co2 N1 C2 N3 -154.6(4) . . . . ?
C1 N2 C3 C4 -94.8(6) . . . . ?
N3 N2 C3 C4 83.0(6) . . . . ?
N2 C3 C4 C5 13.8(7) . . . . ?
N2 C3 C4 C9 -166.0(4) . . . . ?
C9 C4 C5 C6 -0.3(7) . . . . ?
C3 C4 C5 C6 179.9(4) . . . . ?
C4 C5 C6 C7 0.2(7) . . . . ?
C5 C6 C7 C8 0.9(7) . . . . ?
C5 C6 C7 C10 179.2(4) . . . . ?
C6 C7 C8 C9 -1.9(7) . . . . ?
C10 C7 C8 C9 179.8(4) . . . . ?
C7 C8 C9 C4 1.8(7) . . . . ?
C5 C4 C9 C8 -0.7(7) . . . . ?
C3 C4 C9 C8 179.1(4) . . . . ?
C11 N4 C10 C7 -95.6(6) . . . . ?
N6 N4 C10 C7 82.5(5) . . . . ?
C8 C7 C10 N4 -66.9(6) . . . . ?
C6 C7 C10 N4 114.8(5) . . . . ?
N6 N4 C11 N5 1.0(5) . . . . ?
C10 N4 C11 N5 179.3(4) . . . . ?
C12 N5 C11 N4 -0.6(5) . . . . ?
Co3 N5 C11 N4 176.1(3) 2_575 . . . ?
N4 N6 C12 N5 0.5(6) . . . . ?
C11 N5 C12 N6 0.0(6) . . . . ?
Co3 N5 C12 N6 -176.9(3) 2_575 . . . ?
Co3 O2 C13 O1 4.5(4) . . . . ?
Co3 O2 C13 C14 -170.6(4) . . . . ?
Co2 O1 C13 O2 168.3(3) . . . . ?
Co3 O1 C13 O2 -4.5(4) . . . . ?
Co2 O1 C13 C14 -16.7(6) . . . . ?
Co3 O1 C13 C14 170.4(4) . . . . ?
O2 C13 C14 C15 52.5(6) . . . . ?
O1 C13 C14 C15 -122.5(5) . . . . ?
O2 C13 C14 C19 -125.5(5) . . . . ?
O1 C13 C14 C19 59.5(7) . . . . ?
C19 C14 C15 C16 -1.3(8) . . . . ?
C13 C14 C15 C16 -179.5(5) . . . . ?
C14 C15 C16 C17 1.6(8) . . . . ?
C15 C16 C17 C18 0.2(8) . . . . ?
C16 C17 C18 C19 -2.4(8) . . . . ?
C17 C18 C19 C14 2.7(8) . . . . ?
C17 C18 C19 C20 179.4(5) . . . . ?
C15 C14 C19 C18 -0.9(7) . . . . ?
C13 C14 C19 C18 177.0(5) . . . . ?
C15 C14 C19 C20 -177.2(5) . . . . ?
C13 C14 C19 C20 0.7(8) . . . . ?
Co3 O4 C20 O3 30.5(7) 1_655 . . . ?
Co3 O4 C20 C19 -151.3(3) 1_655 . . . ?
Co2 O3 C20 O4 155.8(3) . . . . ?
Co1 O3 C20 O4 -4.6(7) . . . . ?
Co2 O3 C20 C19 -22.5(6) . . . . ?
Co1 O3 C20 C19 177.1(3) . . . . ?
C18 C19 C20 O4 -33.2(6) . . . . ?
C14 C19 C20 O4 143.1(5) . . . . ?
C18 C19 C20 O3 145.1(4) . . . . ?
C14 C19 C20 O3 -38.5(7) . . . . ?
Co3 O9 C21 O8 -7.6(6) . . . . ?
Co3 O9 C21 C22 164.8(3) . . . . ?
Co2 O8 C21 O9 61.0(5) 2_665 . . . ?
Co2 O8 C21 C22 -111.5(4) 2_665 . . . ?
O9 C21 C22 C23 -67.1(6) . . . . ?
O8 C21 C22 C23 106.1(5) . . . . ?
O9 C21 C22 C27 117.4(5) . . . . ?
O8 C21 C22 C27 -69.5(6) . . . . ?
C27 C22 C23 C24 0.7(7) . . . . ?
C21 C22 C23 C24 -175.1(4) . . . . ?
C22 C23 C24 C25 -0.5(8) . . . . ?
C23 C24 C25 C26 -0.6(8) . . . . ?
C24 C25 C26 C27 1.5(8) . . . . ?
C25 C26 C27 C22 -1.3(8) . . . . ?
C25 C26 C27 C28 179.0(4) . . . . ?
C23 C22 C27 C26 0.2(7) . . . . ?
C21 C22 C27 C26 175.6(4) . . . . ?
C23 C22 C27 C28 179.9(4) . . . . ?
C21 C22 C27 C28 -4.7(7) . . . . ?
Co1 O7 C28 O6 -20.4(7) . . . . ?
Co1 O7 C28 C27 159.4(3) . . . . ?
Co2 O6 C28 O7 15.8(7) 2_765 . . . ?
Co2 O6 C28 C27 -164.0(3) 2_765 . . . ?
C26 C27 C28 O7 168.9(4) . . . . ?
C22 C27 C28 O7 -10.8(7) . . . . ?
C26 C27 C28 O6 -11.2(7) . . . . ?
C22 C27 C28 O6 169.1(4) . . . . ?
